data_1512845
loop_
_publ_author_name
'Saugata Konar'
'Atanu Jana'
'Kinsuk Das'
'Sangita Ray'
'Sudipta Chatterjee'
'Susanta Kumar Kar'

_publ_section_title
;
 Three new 1D Cu(II) coordination polymers and a binuclear Cu(II) complex
 of two pyrazole derived Schiff base ligands: Heterocyclic ring
 substitution and anion dependent structural variations - Spectral studies
;
_journal_name_full
;
Inorganica Chimica Acta
;
_journal_page_first 1
_journal_page_last 10
_journal_paper_doi 10.1016/j.ica.2012.10.013
_journal_volume 395
_journal_year 2013
_chemical_formula_moiety 'C14 H14 N4 O3'
_chemical_formula_sum 'C14 H14 N4 O3'
_chemical_formula_weight 286.29
_space_group_IT_number 14
_symmetry_cell_setting monoclinic
_symmetry_space_group_name_Hall '-P 2yn'
_symmetry_space_group_name_H-M 'P 1 21/n 1'
_atom_sites_solution_hydrogens geom
_atom_sites_solution_primary direct
_atom_sites_solution_secondary difmap
_cell_angle_alpha 90.00
_cell_angle_beta 97.675(2)
_cell_angle_gamma 90.00
_cell_formula_units_Z 4
_cell_length_a 9.2653(4)
_cell_length_b 12.7937(6)
_cell_length_c 12.3970(5)
_cell_measurement_temperature 296(2)
_cell_volume 1456.34(11)
_computing_cell_refinement 'Bruker SMART'
_computing_data_collection 'Bruker SMART'
_computing_data_reduction 'Bruker SAINT'
_computing_structure_refinement 'SHELXL-97 (Sheldrick, 2008)'
_diffrn_ambient_temperature 296(2)
_diffrn_measured_fraction_theta_full 0.994
_diffrn_measured_fraction_theta_max 0.994
_diffrn_measurement_device_type 'CCD area detector'
_diffrn_measurement_method 'phi and omega scans'
_diffrn_radiation_monochromator graphite
_diffrn_radiation_source 'fine-focus sealed tube'
_diffrn_radiation_type MoK\a
_diffrn_radiation_wavelength 0.71073
_diffrn_reflns_av_R_equivalents 0.0299
_diffrn_reflns_av_sigmaI/netI 0.0209
_diffrn_reflns_limit_h_max 12
_diffrn_reflns_limit_h_min -11
_diffrn_reflns_limit_k_max 16
_diffrn_reflns_limit_k_min -16
_diffrn_reflns_limit_l_max 16
_diffrn_reflns_limit_l_min -15
_diffrn_reflns_number 21867
_diffrn_reflns_theta_full 28.19
_diffrn_reflns_theta_max 28.19
_diffrn_reflns_theta_min 2.30
_exptl_absorpt_coefficient_mu 0.095
_exptl_absorpt_correction_T_max 0.988
_exptl_absorpt_correction_T_min 0.980
_exptl_absorpt_correction_type empirical
_exptl_absorpt_process_details SADABS
_exptl_crystal_colour Colorless
_exptl_crystal_density_diffrn 1.306
_exptl_crystal_density_method 'not measured'
_exptl_crystal_description Rectangular
_exptl_crystal_F_000 600
_exptl_crystal_size_max 0.23
_exptl_crystal_size_mid 0.18
_exptl_crystal_size_min 0.12
_refine_diff_density_max 0.190
_refine_diff_density_min -0.210
_refine_diff_density_rms 0.039
_refine_ls_extinction_method none
_refine_ls_goodness_of_fit_ref 1.032
_refine_ls_hydrogen_treatment mixed
_refine_ls_matrix_type full
_refine_ls_number_parameters 224
_refine_ls_number_reflns 3560
_refine_ls_number_restraints 2
_refine_ls_restrained_S_all 1.033
_refine_ls_R_factor_all 0.0579
_refine_ls_R_factor_gt 0.0442
_refine_ls_shift/su_max 0.000
_refine_ls_shift/su_mean 0.000
_refine_ls_structure_factor_coef Fsqd
_refine_ls_weighting_details 'calc w=1/[\s^2^(Fo^2^)+(0.0708P)^2^+0.2469P] where P=(Fo^2^+2Fc^2^)/3'
_refine_ls_weighting_scheme calc
_refine_ls_wR_factor_gt 0.1223
_refine_ls_wR_factor_ref 0.1345
_reflns_number_gt 2753
_reflns_number_total 3560
_reflns_threshold_expression >2\s(I)
_cod_data_source_file ICA-2013-395-1-10-3.cif
_cod_data_source_block l
_cod_depositor_comments
;
The following automatic conversions were performed:

'_exptl_absorpt_correction_type' value 'Empirical' changed to
'empirical' according to the built-in table from CIF Core dictionary
named 'cif_core.dic' version 2.4.1 from 2010-06-29.

Automatic conversion script
Id: cif_fix_values 1891 2012-01-12 08:04:46Z andrius 
;
_cod_original_sg_symbol_H-M 'P 21/n'
_cod_database_code 1512845

loop_
_symmetry_equiv_pos_as_xyz
'x, y, z'
'-x+1/2, y+1/2, -z+1/2'
'-x, -y, -z'
'x-1/2, -y-1/2, z-1/2'

loop_
_atom_site_label
_atom_site_type_symbol
_atom_site_fract_x
_atom_site_fract_y
_atom_site_fract_z
_atom_site_U_iso_or_equiv
_atom_site_adp_type
_atom_site_occupancy
_atom_site_symmetry_multiplicity
_atom_site_calc_flag
_atom_site_refinement_flags
N2 N 0.67297(13) 0.76032(10) -0.02031(9) 0.0526(3) Uani 1 1 d .
N4 N 1.03266(11) 0.64483(8) 0.16979(8) 0.0422(3) Uani 1 1 d .
O1 O 0.81167(11) 0.72425(9) 0.25810(7) 0.0551(3) Uani 1 1 d .
O3 O 1.26141(12) 0.55153(9) -0.01612(9) 0.0633(3) Uani 1 1 d .
C5 C 0.80516(14) 0.72418(10) 0.15948(10) 0.0415(3) Uani 1 1 d .
O2 O 1.04242(13) 0.62244(10) -0.06217(8) 0.0684(3) Uani 1 1 d .
N3 N 0.91466(11) 0.68554(9) 0.10690(9) 0.0436(3) Uani 1 1 d D
C8 C 1.26073(13) 0.56098(10) 0.20325(10) 0.0418(3) Uani 1 1 d .
C7 C 1.13929(15) 0.59350(10) 0.00587(11) 0.0462(3) Uani 1 1 d .
C14 C 1.2817(2) 0.54247(16) -0.12985(15) 0.0794(6) Uani 1 1 d .
H14A H 1.1970 0.5109 -0.1699 0.119 Uiso 1 1 calc R
H14B H 1.3655 0.4998 -0.1360 0.119 Uiso 1 1 calc R
H14C H 1.2961 0.6107 -0.1588 0.119 Uiso 1 1 calc R
C6 C 1.13643(13) 0.60164(10) 0.12637(10) 0.0413(3) Uani 1 1 d .
C1 C 0.3289(2) 0.8950(2) -0.00041(18) 0.0920(7) Uani 1 1 d .
H1A H 0.3268 0.9355 -0.0658 0.138 Uiso 1 1 calc R
H1B H 0.3155 0.9404 0.0591 0.138 Uiso 1 1 calc R
H1C H 0.2522 0.8441 -0.0097 0.138 Uiso 1 1 calc R
C10 C 1.44980(19) 0.58904(16) 0.35221(16) 0.0728(5) Uani 1 1 d .
C9 C 1.33498(17) 0.62670(13) 0.27984(14) 0.0592(4) Uani 1 1 d .
C2 C 0.47262(16) 0.84063(14) 0.02327(12) 0.0586(4) Uani 1 1 d .
C11 C 1.49047(16) 0.48652(15) 0.34911(13) 0.0624(4) Uani 1 1 d .
C12 C 1.41545(17) 0.42032(14) 0.27458(13) 0.0576(4) Uani 1 1 d .
C3 C 0.55715(16) 0.81538(14) 0.11859(12) 0.0559(4) Uani 1 1 d .
C13 C 1.30172(16) 0.45706(12) 0.20121(12) 0.0521(3) Uani 1 1 d .
C4 C 0.67933(13) 0.76600(10) 0.08741(10) 0.0426(3) Uani 1 1 d .
N1 N 0.54540(14) 0.80617(11) -0.05668(10) 0.0586(4) Uani 1 1 d D
H1 H 0.516(2) 0.8108(16) -0.1289(12) 0.079(6) Uiso 1 1 d D
H3 H 0.537(2) 0.8311(15) 0.1879(16) 0.076(5) Uiso 1 1 d .
H5 H 1.249(2) 0.4110(15) 0.1486(15) 0.075(5) Uiso 1 1 d .
H6 H 1.441(2) 0.3473(17) 0.2734(16) 0.083(6) Uiso 1 1 d .
H7 H 1.572(2) 0.4595(16) 0.4013(17) 0.087(6) Uiso 1 1 d .
H8 H 1.506(2) 0.6358(18) 0.4020(19) 0.097(7) Uiso 1 1 d .
H9 H 1.308(2) 0.7013(17) 0.2811(17) 0.085(6) Uiso 1 1 d .
H3N H 0.9096(18) 0.6854(13) 0.0357(11) 0.060(5) Uiso 1 1 d D

loop_
_atom_site_aniso_label
_atom_site_aniso_U_11
_atom_site_aniso_U_22
_atom_site_aniso_U_33
_atom_site_aniso_U_23
_atom_site_aniso_U_13
_atom_site_aniso_U_12
N2 0.0448(6) 0.0660(7) 0.0427(6) -0.0052(5) -0.0095(5) 0.0162(5)
N4 0.0356(5) 0.0431(6) 0.0441(6) -0.0035(4) -0.0093(4) 0.0039(4)
O1 0.0499(6) 0.0716(7) 0.0401(5) -0.0037(4) -0.0076(4) 0.0133(5)
O3 0.0636(7) 0.0733(7) 0.0564(6) 0.0122(5) 0.0200(5) 0.0153(5)
C5 0.0371(6) 0.0412(6) 0.0422(6) -0.0043(5) -0.0090(5) 0.0008(5)
O2 0.0605(7) 0.0984(9) 0.0433(6) 0.0005(5) -0.0044(5) 0.0134(6)
N3 0.0374(6) 0.0504(6) 0.0391(6) -0.0036(5) -0.0091(4) 0.0067(4)
C8 0.0324(6) 0.0483(7) 0.0431(6) -0.0013(5) -0.0006(5) 0.0035(5)
C7 0.0454(7) 0.0440(7) 0.0481(7) 0.0003(5) 0.0022(6) -0.0022(6)
C14 0.1033(15) 0.0780(12) 0.0654(11) 0.0138(9) 0.0427(10) 0.0081(10)
C6 0.0364(6) 0.0393(6) 0.0456(7) -0.0020(5) -0.0039(5) 0.0005(5)
C1 0.0510(10) 0.138(2) 0.0806(13) -0.0129(12) -0.0131(9) 0.0402(11)
C10 0.0525(9) 0.0839(12) 0.0734(11) -0.0196(9) -0.0236(8) 0.0061(8)
C9 0.0472(8) 0.0574(9) 0.0675(9) -0.0131(7) -0.0126(7) 0.0064(7)
C2 0.0398(7) 0.0783(10) 0.0538(8) -0.0063(7) -0.0081(6) 0.0146(7)
C11 0.0391(8) 0.0870(12) 0.0572(9) 0.0069(8) -0.0081(6) 0.0133(7)
C12 0.0492(8) 0.0604(9) 0.0616(9) 0.0092(7) 0.0013(7) 0.0142(7)
C3 0.0391(7) 0.0810(11) 0.0453(7) -0.0053(7) -0.0031(6) 0.0097(7)
C13 0.0494(8) 0.0485(8) 0.0547(8) -0.0015(6) -0.0064(6) 0.0054(6)
C4 0.0351(6) 0.0472(7) 0.0419(6) -0.0037(5) -0.0078(5) 0.0014(5)
N1 0.0496(7) 0.0770(9) 0.0440(6) -0.0061(6) -0.0135(5) 0.0196(6)

loop_
_atom_type_symbol
_atom_type_description
_atom_type_scat_dispersion_real
_atom_type_scat_dispersion_imag
_atom_type_scat_source
C C 0.0033 0.0016 'International Tables Vol C Tables 4.2.6.8 and 6.1.1.4'
H H 0.0000 0.0000 'International Tables Vol C Tables 4.2.6.8 and 6.1.1.4'
N N 0.0061 0.0033 'International Tables Vol C Tables 4.2.6.8 and 6.1.1.4'
O O 0.0106 0.0060 'International Tables Vol C Tables 4.2.6.8 and 6.1.1.4'
Cl Cl 0.1484 0.1585 'International Tables Vol C Tables 4.2.6.8 and 6.1.1.4'
Zn Zn 0.2839 1.4301 'International Tables Vol C Tables 4.2.6.8 and 6.1.1.4'

loop_
_geom_angle_atom_site_label_1
_geom_angle_atom_site_label_2
_geom_angle_atom_site_label_3
_geom_angle
C4 N2 N1 103.43(11)
C6 N4 N3 120.87(11)
C7 O3 C14 117.46(13)
O1 C5 N3 122.58(11)
O1 C5 C4 122.62(12)
N3 C5 C4 114.80(11)
N4 N3 C5 117.11(10)
N4 N3 H3N 120.5(11)
C5 N3 H3N 122.4(11)
C9 C8 C13 119.00(13)
C9 C8 C6 119.97(12)
C13 C8 C6 121.01(12)
O2 C7 O3 124.20(13)
O2 C7 C6 124.39(13)
O3 C7 C6 111.41(11)
O3 C14 H14A 109.5
O3 C14 H14B 109.5
H14A C14 H14B 109.5
O3 C14 H14C 109.5
H14A C14 H14C 109.5
H14B C14 H14C 109.5
N4 C6 C8 116.09(11)
N4 C6 C7 124.00(11)
C8 C6 C7 119.89(11)
C2 C1 H1A 109.5
C2 C1 H1B 109.5
H1A C1 H1B 109.5
C2 C1 H1C 109.5
H1A C1 H1C 109.5
H1B C1 H1C 109.5
C11 C10 C9 120.47(16)
C11 C10 H8 119.2(13)
C9 C10 H8 120.2(13)
C8 C9 C10 120.21(15)
C8 C9 H9 119.7(12)
C10 C9 H9 120.0(12)
N1 C2 C3 105.89(13)
N1 C2 C1 121.89(14)
C3 C2 C1 132.21(15)
C10 C11 C12 119.64(14)
C10 C11 H7 120.4(12)
C12 C11 H7 119.9(12)
C11 C12 C13 120.48(15)
C11 C12 H6 120.2(12)
C13 C12 H6 119.3(12)
C2 C3 C4 105.07(13)
C2 C3 H3 126.2(12)
C4 C3 H3 128.7(12)
C12 C13 C8 120.18(14)
C12 C13 H5 120.9(11)
C8 C13 H5 118.9(11)
N2 C4 C3 111.95(11)
N2 C4 C5 120.98(12)
C3 C4 C5 127.06(12)
N2 N1 C2 113.66(12)
N2 N1 H1 119.7(12)
C2 N1 H1 126.7(12)

loop_
_geom_bond_atom_site_label_1
_geom_bond_atom_site_label_2
_geom_bond_distance
N2 C4 1.3308(17)
N2 N1 1.3423(16)
N4 C6 1.2875(17)
N4 N3 1.3590(14)
O1 C5 1.2160(16)
O3 C7 1.3135(17)
O3 C14 1.452(2)
C5 N3 1.3695(17)
C5 C4 1.4716(16)
O2 C7 1.2049(16)
N3 H3N 0.877(13)
C8 C9 1.3810(19)
C8 C13 1.384(2)
C8 C6 1.4874(16)
C7 C6 1.5012(19)
C14 H14A 0.9600
C14 H14B 0.9600
C14 H14C 0.9600
C1 C2 1.497(2)
C1 H1A 0.9600
C1 H1B 0.9600
C1 H1C 0.9600
C10 C11 1.367(3)
C10 C9 1.383(2)
C10 H8 0.96(2)
C9 H9 0.99(2)
C2 N1 1.345(2)
C2 C3 1.366(2)
C11 C12 1.372(2)
C11 H7 0.99(2)
C12 C13 1.379(2)
C12 H6 0.96(2)
C3 C4 1.395(2)
C3 H3 0.925(19)
C13 H5 0.963(19)
N1 H1 0.902(15)
